data_1518098
loop_
_publ_author_name
'Berger, Reinhard'
'Wagner, Manfred'
'Feng, Xinliang'
'M\"ullen, Klaus'

_publ_section_title
;
 Polycyclic aromatic azomethine ylides: a unique entry to extended
 polycyclic heteroaromatics
;
_journal_issue 1
_journal_name_full 'Chem. Sci.'
_journal_page_first 436
_journal_paper_doi 10.1039/C4SC02793K
_journal_volume 6
_journal_year 2015
_chemical_formula_moiety 'C30 H25 N O4'
_chemical_formula_sum 'C30 H25 N O4'
_chemical_formula_weight 463.51
_chemical_name_systematic
; 
 ? 
;
_space_group_IT_number 2
_symmetry_cell_setting triclinic
_symmetry_space_group_name_Hall '-P 1'
_symmetry_space_group_name_H-M 'P -1'
_atom_sites_solution_hydrogens geom
_atom_sites_solution_primary direct
_atom_sites_solution_secondary difmap
_audit_creation_method SHELXL-97
_cell_angle_alpha 95.734(2)
_cell_angle_beta 108.021(2)
_cell_angle_gamma 113.1440(19)
_cell_formula_units_Z 4
_cell_length_a 12.1231(10)
_cell_length_b 12.9429(11)
_cell_length_c 17.2915(14)
_cell_measurement_reflns_used 6391
_cell_measurement_temperature 173(2)
_cell_measurement_theta_max 27.8
_cell_measurement_theta_min 2.2
_cell_volume 2295.0(3)
_computing_cell_refinement 'SAINT (Bruker, 2006)'
_computing_data_collection 'SAINT (Bruker, 2006)'
_computing_data_reduction 'SAINT (Bruker, 2006)'
_computing_molecular_graphics 'PLATON (Spek, 2009)'
_computing_publication_material 'PLATON (Spek, 2009)'
_computing_structure_refinement 'SHELXL-97 (Sheldrick, 2008)'
_computing_structure_solution 'SIR-97 (Altomare, 1999)'
_diffrn_ambient_temperature 173(2)
_diffrn_measured_fraction_theta_full 0.995
_diffrn_measured_fraction_theta_max 0.995
_diffrn_measurement_device '\k-geometry diffractometer'
_diffrn_measurement_device_type 'SMART APEX2'
_diffrn_measurement_method 'CCD scan'
_diffrn_radiation_monochromator graphite
_diffrn_radiation_type MoK\a
_diffrn_radiation_wavelength 0.71073
_diffrn_reflns_av_R_equivalents 0.0268
_diffrn_reflns_av_sigmaI/netI 0.0385
_diffrn_reflns_limit_h_max 15
_diffrn_reflns_limit_h_min -15
_diffrn_reflns_limit_k_max 16
_diffrn_reflns_limit_k_min -17
_diffrn_reflns_limit_l_max 22
_diffrn_reflns_limit_l_min -22
_diffrn_reflns_number 22975
_diffrn_reflns_theta_full 27.92
_diffrn_reflns_theta_max 27.92
_diffrn_reflns_theta_min 1.77
_diffrn_source 'sealed Tube'
_exptl_absorpt_coefficient_mu 0.089
_exptl_absorpt_correction_type none
_exptl_crystal_colour colourless
_exptl_crystal_density_diffrn 1.341
_exptl_crystal_density_method 'not measured'
_exptl_crystal_description block
_exptl_crystal_F_000 976
_exptl_crystal_size_max 0.57
_exptl_crystal_size_mid 0.54
_exptl_crystal_size_min 0.32
_refine_diff_density_max 0.194
_refine_diff_density_min -0.308
_refine_diff_density_rms 0.055
_refine_ls_extinction_method none
_refine_ls_goodness_of_fit_ref 1.006
_refine_ls_hydrogen_treatment constr
_refine_ls_matrix_type full
_refine_ls_number_parameters 671
_refine_ls_number_reflns 10930
_refine_ls_number_restraints 0
_refine_ls_restrained_S_all 1.006
_refine_ls_R_factor_all 0.0698
_refine_ls_R_factor_gt 0.0464
_refine_ls_shift/su_max 0.000
_refine_ls_shift/su_mean 0.000
_refine_ls_structure_factor_coef Fsqd
_refine_ls_weighting_details 'calc w=1/[\s^2^(Fo^2^)+(0.0612P)^2^+0.4972P] where P=(Fo^2^+2Fc^2^)/3'
_refine_ls_weighting_scheme calc
_refine_ls_wR_factor_obs 0.1113
_refine_ls_wR_factor_ref 0.1258
_reflns_number_gt 7854
_reflns_number_total 10930
_reflns_threshold_expression >2\s(I)
_cod_data_source_file c4sc02793k2.cif
_cod_data_source_block rb4413
_cod_depositor_comments 'Adding full bibliography for 1518098--1518099.cif.'
_cod_database_code 1518098

loop_
_symmetry_equiv_pos_as_xyz
'x, y, z'
'-x, -y, -z'

loop_
_atom_site_label
_atom_site_type_symbol
_atom_site_fract_x
_atom_site_fract_y
_atom_site_fract_z
_atom_site_U_iso_or_equiv
_atom_site_adp_type
_atom_site_occupancy
_atom_site_symmetry_multiplicity
_atom_site_calc_flag
_atom_site_refinement_flags
_atom_site_disorder_assembly
_atom_site_disorder_group
N1A N 0.27422(11) 0.54913(10) -0.04023(7) 0.0232(2) Uani 1 1 d . . .
C2A C 0.24647(13) 0.64162(12) -0.02661(8) 0.0250(3) Uani 1 1 d . . .
C3A C 0.18712(14) 0.64849(12) 0.03351(9) 0.0270(3) Uani 1 1 d . . .
C4A C 0.14841(16) 0.73553(14) 0.04583(10) 0.0349(3) Uani 1 1 d . . .
H4A H 0.1650 0.7941 0.0161 0.042 Uiso 1 1 calc R . .
C5A C 0.08680(17) 0.73740(15) 0.10030(10) 0.0391(4) Uani 1 1 d . . .
H5A H 0.0616 0.7972 0.1083 0.047 Uiso 1 1 calc R . .
C6A C 0.06152(16) 0.65158(15) 0.14358(10) 0.0388(4) Uani 1 1 d . . .
H6A H 0.0184 0.6524 0.1809 0.047 Uiso 1 1 calc R . .
C7A C 0.09863(15) 0.56556(14) 0.13266(9) 0.0344(3) Uani 1 1 d . . .
H7A H 0.0803 0.5073 0.1626 0.041 Uiso 1 1 calc R . .
C8A C 0.16320(14) 0.56158(13) 0.07830(8) 0.0273(3) Uani 1 1 d . . .
C9A C 0.20293(13) 0.46999(12) 0.06567(8) 0.0268(3) Uani 1 1 d . . .
C10A C 0.18708(14) 0.38422(13) 0.10975(9) 0.0307(3) Uani 1 1 d . . .
H10A H 0.1515 0.3862 0.1514 0.037 Uiso 1 1 calc R . .
C11A C 0.22171(14) 0.29566(13) 0.09482(9) 0.0305(3) Uani 1 1 d . A .
C12A C 0.27741(14) 0.29576(13) 0.03563(9) 0.0298(3) Uani 1 1 d . . .
H12A H 0.3020 0.2361 0.0254 0.036 Uiso 1 1 calc R . .
C13A C 0.29864(13) 0.38094(12) -0.00955(8) 0.0249(3) Uani 1 1 d . . .
C14A C 0.35839(13) 0.38375(11) -0.07191(8) 0.0240(3) Uani 1 1 d . . .
C15A C 0.41044(14) 0.30691(12) -0.08451(9) 0.0290(3) Uani 1 1 d . . .
H15A H 0.4104 0.2539 -0.0503 0.035 Uiso 1 1 calc R . .
C16A C 0.46164(15) 0.30646(13) -0.14536(10) 0.0327(3) Uani 1 1 d . . .
H16A H 0.4963 0.2536 -0.1528 0.039 Uiso 1 1 calc R . .
C17A C 0.46241(15) 0.38366(13) -0.19594(10) 0.0337(3) Uani 1 1 d . . .
H17A H 0.4956 0.3822 -0.2389 0.040 Uiso 1 1 calc R . .
C18A C 0.41529(15) 0.46204(13) -0.18382(9) 0.0301(3) Uani 1 1 d . . .
H18A H 0.4174 0.5151 -0.2182 0.036 Uiso 1 1 calc R . .
C19A C 0.36387(13) 0.46518(11) -0.12128(8) 0.0243(3) Uani 1 1 d . . .
C20A C 0.32067(13) 0.55120(12) -0.10412(8) 0.0241(3) Uani 1 1 d . . .
C21A C 0.32227(14) 0.64985(12) -0.13179(9) 0.0260(3) Uani 1 1 d . . .
C22A C 0.27770(14) 0.70577(12) -0.08264(8) 0.0265(3) Uani 1 1 d . . .
C23A C 0.25879(13) 0.46574(11) 0.00590(8) 0.0237(3) Uani 1 1 d . . .
C24A C 0.19341(16) 0.19841(13) 0.14080(10) 0.0341(3) Uani 1 1 d . . .
C25A C 0.2656(5) 0.2445(3) 0.2307(2) 0.0520(10) Uani 0.50 1 d P A 1
H25A H 0.2411 0.3019 0.2518 0.078 Uiso 0.50 1 calc PR A 1
H25B H 0.3587 0.2817 0.2423 0.078 Uiso 0.50 1 calc PR A 1
H25C H 0.2457 0.1812 0.2586 0.078 Uiso 0.50 1 calc PR A 1
C26A C 0.0440(4) 0.1329(4) 0.1159(3) 0.0497(11) Uani 0.50 1 d P A 1
H26A H 0.0008 0.1065 0.0545 0.075 Uiso 0.50 1 calc PR A 1
H26B H 0.0139 0.1853 0.1375 0.075 Uiso 0.50 1 calc PR A 1
H26C H 0.0232 0.0657 0.1401 0.075 Uiso 0.50 1 calc PR A 1
C27A C 0.2325(3) 0.1016(3) 0.1103(2) 0.0332(7) Uani 0.50 1 d P A 1
H27A H 0.2152 0.0424 0.1420 0.050 Uiso 0.50 1 calc PR A 1
H27B H 0.3250 0.1379 0.1199 0.050 Uiso 0.50 1 calc PR A 1
H27C H 0.1812 0.0651 0.0502 0.050 Uiso 0.50 1 calc PR A 1
C25C C 0.1758(5) 0.2394(3) 0.2261(2) 0.0464(9) Uani 0.50 1 d P A 2
H25D H 0.0983 0.2524 0.2116 0.070 Uiso 0.50 1 calc PR A 2
H25E H 0.2523 0.3117 0.2614 0.070 Uiso 0.50 1 calc PR A 2
H25F H 0.1663 0.1790 0.2570 0.070 Uiso 0.50 1 calc PR A 2
C26C C 0.0725(6) 0.1019(4) 0.0877(3) 0.0668(15) Uani 0.50 1 d P A 2
H26D H 0.0518 0.0400 0.1169 0.100 Uiso 0.50 1 calc PR A 2
H26E H 0.0791 0.0729 0.0356 0.100 Uiso 0.50 1 calc PR A 2
H26F H 0.0036 0.1268 0.0743 0.100 Uiso 0.50 1 calc PR A 2
C27C C 0.3105(5) 0.1758(5) 0.1736(3) 0.0673(13) Uani 0.50 1 d P A 2
H27D H 0.2968 0.1231 0.2104 0.101 Uiso 0.50 1 calc PR A 2
H27E H 0.3876 0.2493 0.2054 0.101 Uiso 0.50 1 calc PR A 2
H27F H 0.3229 0.1402 0.1263 0.101 Uiso 0.50 1 calc PR A 2
C28A C 0.35545(15) 0.69221(13) -0.20137(9) 0.0299(3) Uani 1 1 d . . .
O29A O 0.33791(12) 0.63480(10) -0.26714(7) 0.0418(3) Uani 1 1 d . . .
O30A O 0.40553(14) 0.80832(10) -0.18319(8) 0.0505(3) Uani 1 1 d . . .
C31A C 0.4157(3) 0.85915(19) -0.25346(14) 0.0708(7) Uani 1 1 d . . .
H31A H 0.4673 0.8347 -0.2778 0.106 Uiso 1 1 calc R . .
H31B H 0.4580 0.9440 -0.2337 0.106 Uiso 1 1 calc R . .
H31C H 0.3288 0.8330 -0.2963 0.106 Uiso 1 1 calc R . .
C32A C 0.25850(15) 0.81003(13) -0.09723(9) 0.0304(3) Uani 1 1 d . . .
O33A O 0.17534(14) 0.80983(11) -0.15647(8) 0.0546(4) Uani 1 1 d . . .
O34A O 0.34625(11) 0.90481(9) -0.03559(7) 0.0383(3) Uani 1 1 d . . .
C35A C 0.34108(19) 1.01175(14) -0.04853(14) 0.0527(5) Uani 1 1 d . . .
H35A H 0.3585 1.0272 -0.0990 0.079 Uiso 1 1 calc R . .
H35B H 0.4065 1.0759 0.0003 0.079 Uiso 1 1 calc R . .
H35C H 0.2547 1.0046 -0.0558 0.079 Uiso 1 1 calc R . .
N1B N 0.50926(11) 0.21007(10) 0.48426(7) 0.0240(2) Uani 1 1 d . . .
C2B C 0.56739(13) 0.31789(12) 0.54072(8) 0.0263(3) Uani 1 1 d . . .
C3B C 0.48563(14) 0.36913(12) 0.55359(8) 0.0272(3) Uani 1 1 d . . .
C4B C 0.53765(16) 0.48222(13) 0.60391(10) 0.0365(4) Uani 1 1 d . . .
H4B H 0.6290 0.5257 0.6324 0.044 Uiso 1 1 calc R . .
C5B C 0.45831(17) 0.53059(14) 0.61240(10) 0.0404(4) Uani 1 1 d . . .
H5B H 0.4952 0.6073 0.6463 0.048 Uiso 1 1 calc R . .
C6B C 0.32496(17) 0.46854(14) 0.57193(10) 0.0382(4) Uani 1 1 d . . .
H6B H 0.2705 0.5025 0.5781 0.046 Uiso 1 1 calc R . .
C7B C 0.27154(16) 0.35759(13) 0.52274(9) 0.0330(3) Uani 1 1 d . . .
H7B H 0.1799 0.3152 0.4954 0.040 Uiso 1 1 calc R . .
C8B C 0.34957(14) 0.30583(12) 0.51212(8) 0.0256(3) Uani 1 1 d . . .
C9B C 0.29328(13) 0.18967(12) 0.45615(8) 0.0237(3) Uani 1 1 d . . .
C10B C 0.15995(13) 0.12061(12) 0.41453(8) 0.0265(3) Uani 1 1 d . . .
H10B H 0.1026 0.1488 0.4242 0.032 Uiso 1 1 calc R . .
C11B C 0.10744(13) 0.01217(12) 0.35946(8) 0.0261(3) Uani 1 1 d . . .
C12B C 0.19279(13) -0.02820(12) 0.34693(9) 0.0265(3) Uani 1 1 d . . .
H12B H 0.1584 -0.1019 0.3093 0.032 Uiso 1 1 calc R . .
C13B C 0.32783(13) 0.03596(12) 0.38776(8) 0.0233(3) Uani 1 1 d . . .
C14B C 0.41889(14) -0.00740(12) 0.37813(8) 0.0251(3) Uani 1 1 d . . .
C15B C 0.37519(15) -0.11740(13) 0.32651(9) 0.0314(3) Uani 1 1 d . . .
H15B H 0.2847 -0.1639 0.2961 0.038 Uiso 1 1 calc R . .
C16B C 0.46033(17) -0.15938(14) 0.31896(10) 0.0367(4) Uani 1 1 d . . .
H16B H 0.4287 -0.2340 0.2834 0.044 Uiso 1 1 calc R . .
C17B C 0.59285(17) -0.09250(15) 0.36345(10) 0.0372(4) Uani 1 1 d . . .
H17B H 0.6516 -0.1219 0.3585 0.045 Uiso 1 1 calc R . .
C18B C 0.63959(15) 0.01615(14) 0.41464(10) 0.0324(3) Uani 1 1 d . . .
H18B H 0.7304 0.0611 0.4447 0.039 Uiso 1 1 calc R . .
C19B C 0.55420(13) 0.06130(12) 0.42282(8) 0.0258(3) Uani 1 1 d . . .
C20B C 0.60052(13) 0.17562(12) 0.47584(8) 0.0257(3) Uani 1 1 d . . .
C21B C 0.72161(14) 0.26601(13) 0.52881(9) 0.0293(3) Uani 1 1 d . . .
C22B C 0.69988(14) 0.35365(13) 0.56902(9) 0.0296(3) Uani 1 1 d . . .
C23B C 0.37561(13) 0.14481(12) 0.44196(8) 0.0223(3) Uani 1 1 d . . .
C24B C -0.04019(14) -0.06156(13) 0.31860(9) 0.0302(3) Uani 1 1 d . . .
C25B C -0.08650(15) -0.10995(14) 0.38655(10) 0.0369(4) Uani 1 1 d . . .
H25G H -0.1772 -0.1689 0.3602 0.055 Uiso 1 1 calc R . .
H25H H -0.0791 -0.0467 0.4272 0.055 Uiso 1 1 calc R . .
H25I H -0.0327 -0.1451 0.4155 0.055 Uiso 1 1 calc R . .
C26B C -0.10926(16) 0.01118(16) 0.28496(12) 0.0465(4) Uani 1 1 d . . .
H26G H -0.0762 0.0473 0.2445 0.070 Uiso 1 1 calc R . .
H26H H -0.0929 0.0718 0.3317 0.070 Uiso 1 1 calc R . .
H26I H -0.2028 -0.0391 0.2572 0.070 Uiso 1 1 calc R . .
C27B C -0.07866(16) -0.16326(17) 0.24635(11) 0.0492(5) Uani 1 1 d . . .
H27G H -0.0472 -0.1334 0.2035 0.074 Uiso 1 1 calc R . .
H27H H -0.1734 -0.2079 0.2215 0.074 Uiso 1 1 calc R . .
H27I H -0.0401 -0.2135 0.2678 0.074 Uiso 1 1 calc R . .
C28B C 0.85323(15) 0.27966(14) 0.54363(10) 0.0360(4) Uani 1 1 d . . .
O29B O 0.89126(12) 0.25200(12) 0.49199(8) 0.0530(3) Uani 1 1 d . . .
O30B O 0.93134(10) 0.33311(10) 0.62496(7) 0.0425(3) Uani 1 1 d . . .
C31B C 1.06918(16) 0.39277(17) 0.64274(15) 0.0606(6) Uani 1 1 d . . .
H31D H 1.0990 0.3364 0.6274 0.091 Uiso 1 1 calc R . .
H31E H 1.1165 0.4314 0.7028 0.091 Uiso 1 1 calc R . .
H31F H 1.0852 0.4508 0.6100 0.091 Uiso 1 1 calc R . .
C32B C 0.80311(15) 0.46491(14) 0.62901(9) 0.0333(3) Uani 1 1 d . . .
O33B O 0.80911(12) 0.50000(12) 0.69813(7) 0.0520(3) Uani 1 1 d . . .
O34B O 0.88882(10) 0.52404(9) 0.59693(7) 0.0383(3) Uani 1 1 d . . .
C35B C 0.99494(18) 0.63224(15) 0.65389(12) 0.0532(5) Uani 1 1 d . . .
H35D H 0.9602 0.6845 0.6691 0.080 Uiso 1 1 calc R . .
H35E H 1.0542 0.6689 0.6262 0.080 Uiso 1 1 calc R . .
H35F H 1.0420 0.6163 0.7048 0.080 Uiso 1 1 calc R . .

loop_
_atom_site_aniso_label
_atom_site_aniso_U_11
_atom_site_aniso_U_22
_atom_site_aniso_U_33
_atom_site_aniso_U_23
_atom_site_aniso_U_13
_atom_site_aniso_U_12
N1A 0.0247(6) 0.0222(6) 0.0225(5) 0.0051(4) 0.0098(5) 0.0100(5)
C2A 0.0254(7) 0.0239(7) 0.0259(7) 0.0048(5) 0.0089(5) 0.0123(6)
C3A 0.0274(7) 0.0288(7) 0.0245(7) 0.0040(5) 0.0098(6) 0.0130(6)
C4A 0.0421(9) 0.0357(8) 0.0361(8) 0.0105(7) 0.0192(7) 0.0225(7)
C5A 0.0447(9) 0.0443(9) 0.0386(9) 0.0074(7) 0.0199(7) 0.0276(8)
C6A 0.0419(9) 0.0507(10) 0.0313(8) 0.0065(7) 0.0210(7) 0.0237(8)
C7A 0.0375(8) 0.0401(9) 0.0286(7) 0.0092(6) 0.0165(6) 0.0171(7)
C8A 0.0264(7) 0.0304(7) 0.0229(7) 0.0044(5) 0.0088(5) 0.0117(6)
C9A 0.0257(7) 0.0278(7) 0.0251(7) 0.0063(5) 0.0094(5) 0.0104(6)
C10A 0.0296(7) 0.0345(8) 0.0288(7) 0.0121(6) 0.0141(6) 0.0120(6)
C11A 0.0271(7) 0.0299(8) 0.0315(7) 0.0131(6) 0.0102(6) 0.0094(6)
C12A 0.0285(7) 0.0253(7) 0.0339(8) 0.0099(6) 0.0105(6) 0.0109(6)
C13A 0.0231(7) 0.0228(7) 0.0237(7) 0.0042(5) 0.0063(5) 0.0078(6)
C14A 0.0210(6) 0.0197(6) 0.0250(7) 0.0023(5) 0.0059(5) 0.0062(5)
C15A 0.0290(7) 0.0244(7) 0.0304(7) 0.0046(6) 0.0076(6) 0.0121(6)
C16A 0.0315(8) 0.0299(8) 0.0372(8) 0.0017(6) 0.0117(6) 0.0170(7)
C17A 0.0379(8) 0.0351(8) 0.0330(8) 0.0058(6) 0.0179(7) 0.0185(7)
C18A 0.0350(8) 0.0294(7) 0.0287(7) 0.0076(6) 0.0150(6) 0.0150(6)
C19A 0.0237(7) 0.0214(7) 0.0229(6) 0.0016(5) 0.0062(5) 0.0082(5)
C20A 0.0247(7) 0.0245(7) 0.0206(6) 0.0036(5) 0.0086(5) 0.0091(6)
C21A 0.0285(7) 0.0231(7) 0.0258(7) 0.0058(5) 0.0106(6) 0.0111(6)
C22A 0.0293(7) 0.0248(7) 0.0254(7) 0.0062(5) 0.0093(6) 0.0131(6)
C23A 0.0219(6) 0.0221(7) 0.0229(6) 0.0054(5) 0.0065(5) 0.0074(5)
C24A 0.0379(8) 0.0310(8) 0.0365(8) 0.0162(6) 0.0172(7) 0.0144(7)
C25A 0.082(3) 0.039(2) 0.0277(17) 0.0103(14) 0.0128(19) 0.027(2)
C26A 0.050(2) 0.039(2) 0.078(3) 0.025(2) 0.044(2) 0.0189(19)
C27A 0.0425(18) 0.0255(15) 0.0419(18) 0.0184(13) 0.0230(15) 0.0178(14)
C25C 0.066(3) 0.0379(19) 0.0341(18) 0.0156(15) 0.0241(19) 0.017(2)
C26C 0.087(4) 0.029(2) 0.047(3) 0.0113(18) 0.014(2) -0.001(2)
C27C 0.083(3) 0.088(3) 0.081(3) 0.058(3) 0.054(3) 0.062(3)
C28A 0.0354(8) 0.0311(8) 0.0302(7) 0.0127(6) 0.0150(6) 0.0184(7)
O29A 0.0598(8) 0.0439(7) 0.0309(6) 0.0127(5) 0.0241(5) 0.0262(6)
O30A 0.0860(10) 0.0332(6) 0.0510(7) 0.0241(5) 0.0443(7) 0.0277(7)
C31A 0.121(2) 0.0558(13) 0.0741(15) 0.0483(12) 0.0649(15) 0.0480(14)
C32A 0.0363(8) 0.0290(8) 0.0315(8) 0.0090(6) 0.0154(6) 0.0177(7)
O33A 0.0650(9) 0.0444(7) 0.0442(7) 0.0070(6) -0.0036(6) 0.0343(7)
O34A 0.0395(6) 0.0246(5) 0.0453(6) 0.0060(5) 0.0089(5) 0.0153(5)
C35A 0.0515(11) 0.0255(9) 0.0777(14) 0.0095(8) 0.0157(10) 0.0217(8)
N1B 0.0215(6) 0.0254(6) 0.0253(6) 0.0077(5) 0.0098(5) 0.0098(5)
C2B 0.0249(7) 0.0252(7) 0.0243(7) 0.0079(5) 0.0085(5) 0.0071(6)
C3B 0.0301(7) 0.0266(7) 0.0246(7) 0.0078(5) 0.0119(6) 0.0108(6)
C4B 0.0363(9) 0.0296(8) 0.0352(8) 0.0019(6) 0.0134(7) 0.0082(7)
C5B 0.0513(10) 0.0284(8) 0.0385(9) 0.0008(7) 0.0215(8) 0.0136(8)
C6B 0.0497(10) 0.0351(8) 0.0392(9) 0.0071(7) 0.0243(8) 0.0230(8)
C7B 0.0356(8) 0.0339(8) 0.0334(8) 0.0063(6) 0.0159(6) 0.0178(7)
C8B 0.0290(7) 0.0256(7) 0.0238(7) 0.0079(5) 0.0117(6) 0.0123(6)
C9B 0.0246(7) 0.0253(7) 0.0222(6) 0.0070(5) 0.0098(5) 0.0113(6)
C10B 0.0244(7) 0.0316(7) 0.0275(7) 0.0073(6) 0.0110(6) 0.0154(6)
C11B 0.0220(7) 0.0306(7) 0.0242(7) 0.0071(6) 0.0083(5) 0.0106(6)
C12B 0.0251(7) 0.0268(7) 0.0255(7) 0.0038(5) 0.0096(5) 0.0105(6)
C13B 0.0252(7) 0.0261(7) 0.0225(6) 0.0087(5) 0.0115(5) 0.0129(6)
C14B 0.0293(7) 0.0287(7) 0.0236(7) 0.0111(5) 0.0139(6) 0.0150(6)
C15B 0.0342(8) 0.0330(8) 0.0316(8) 0.0082(6) 0.0152(6) 0.0175(7)
C16B 0.0489(10) 0.0365(9) 0.0394(9) 0.0118(7) 0.0252(8) 0.0264(8)
C17B 0.0463(10) 0.0470(10) 0.0437(9) 0.0220(7) 0.0285(8) 0.0343(8)
C18B 0.0314(8) 0.0429(9) 0.0364(8) 0.0189(7) 0.0191(6) 0.0229(7)
C19B 0.0272(7) 0.0324(7) 0.0259(7) 0.0145(6) 0.0140(6) 0.0164(6)
C20B 0.0229(7) 0.0321(7) 0.0270(7) 0.0137(6) 0.0123(5) 0.0133(6)
C21B 0.0251(7) 0.0352(8) 0.0288(7) 0.0156(6) 0.0115(6) 0.0122(6)
C22B 0.0251(7) 0.0322(8) 0.0282(7) 0.0126(6) 0.0095(6) 0.0088(6)
C23B 0.0200(6) 0.0252(7) 0.0216(6) 0.0082(5) 0.0084(5) 0.0091(5)
C24B 0.0219(7) 0.0337(8) 0.0300(7) 0.0039(6) 0.0073(6) 0.0106(6)
C25B 0.0276(8) 0.0392(9) 0.0417(9) 0.0109(7) 0.0142(7) 0.0118(7)
C26B 0.0271(8) 0.0529(11) 0.0533(10) 0.0218(9) 0.0062(7) 0.0168(8)
C27B 0.0271(8) 0.0579(12) 0.0409(9) -0.0126(8) 0.0062(7) 0.0091(8)
C28B 0.0247(7) 0.0378(9) 0.0450(9) 0.0202(7) 0.0138(7) 0.0108(7)
O29B 0.0357(7) 0.0712(9) 0.0621(8) 0.0235(7) 0.0294(6) 0.0239(6)
O30B 0.0208(5) 0.0416(7) 0.0521(7) 0.0121(5) 0.0041(5) 0.0088(5)
C31B 0.0200(8) 0.0453(11) 0.0966(16) 0.0152(11) 0.0080(9) 0.0070(8)
C32B 0.0278(7) 0.0337(8) 0.0290(8) 0.0102(6) 0.0047(6) 0.0088(6)
O33B 0.0435(7) 0.0613(8) 0.0276(6) 0.0028(5) 0.0058(5) 0.0084(6)
O34B 0.0292(6) 0.0312(6) 0.0392(6) 0.0098(5) 0.0085(5) 0.0020(5)
C35B 0.0383(10) 0.0343(9) 0.0565(11) 0.0053(8) 0.0069(8) -0.0032(8)

loop_
_atom_type_symbol
_atom_type_description
_atom_type_scat_dispersion_real
_atom_type_scat_dispersion_imag
_atom_type_scat_source
C C 0.0033 0.0016 'International Tables Vol C Tables 4.2.6.8 and 6.1.1.4'
H H 0.0000 0.0000 'International Tables Vol C Tables 4.2.6.8 and 6.1.1.4'
N N 0.0061 0.0033 'International Tables Vol C Tables 4.2.6.8 and 6.1.1.4'
O O 0.0106 0.0060 'International Tables Vol C Tables 4.2.6.8 and 6.1.1.4'

loop_
_geom_angle_atom_site_label_1
_geom_angle_atom_site_label_2
_geom_angle_atom_site_label_3
_geom_angle
C2A N1A C20A 111.57(11)
C2A N1A C23A 123.72(11)
C20A N1A C23A 124.71(12)
N1A C2A C22A 106.34(12)
N1A C2A C3A 119.21(12)
C22A C2A C3A 134.28(14)
C4A C3A C8A 119.49(13)
C4A C3A C2A 121.90(13)
C8A C3A C2A 118.56(13)
C5A C4A C3A 121.01(15)
C5A C4A H4A 119.5
C3A C4A H4A 119.5
C4A C5A C6A 119.80(15)
C4A C5A H5A 120.1
C6A C5A H5A 120.1
C7A C6A C5A 120.26(14)
C7A C6A H6A 119.9
C5A C6A H6A 119.9
C6A C7A C8A 121.57(15)
C6A C7A H7A 119.2
C8A C7A H7A 119.2
C7A C8A C3A 117.85(14)
C7A C8A C9A 122.22(14)
C3A C8A C9A 119.91(12)
C10A C9A C23A 117.22(13)
C10A C9A C8A 123.17(13)
C23A C9A C8A 119.61(13)
C9A C10A C11A 122.22(14)
C9A C10A H10A 118.9
C11A C10A H10A 118.9
C12A C11A C10A 118.37(13)
C12A C11A C24A 121.50(14)
C10A C11A C24A 120.09(13)
C11A C12A C13A 122.25(14)
C11A C12A H12A 118.9
C13A C12A H12A 118.9
C23A C13A C12A 117.17(13)
C23A C13A C14A 119.43(12)
C12A C13A C14A 123.40(13)
C15A C14A C19A 118.45(13)
C15A C14A C13A 121.68(13)
C19A C14A C13A 119.87(12)
C16A C15A C14A 121.61(14)
C16A C15A H15A 119.2
C14A C15A H15A 119.2
C15A C16A C17A 119.79(14)
C15A C16A H16A 120.1
C17A C16A H16A 120.1
C18A C17A C16A 120.08(14)
C18A C17A H17A 120.0
C16A C17A H17A 120.0
C17A C18A C19A 121.19(14)
C17A C18A H18A 119.4
C19A C18A H18A 119.4
C18A C19A C14A 118.80(13)
C18A C19A C20A 122.15(13)
C14A C19A C20A 119.01(12)
N1A C20A C21A 105.62(12)
N1A C20A C19A 118.08(12)
C21A C20A C19A 136.04(13)
C20A C21A C22A 107.99(12)
C20A C21A C28A 129.86(13)
C22A C21A C28A 122.08(13)
C2A C22A C21A 108.47(13)
C2A C22A C32A 127.84(13)
C21A C22A C32A 123.47(13)
N1A C23A C13A 118.55(12)
N1A C23A C9A 118.73(13)
C13A C23A C9A 122.72(13)
C26C C24A C25A 135.5(3)
C26C C24A C27C 117.6(4)
C25A C24A C27C 65.9(3)
C26C C24A C11A 108.5(2)
C25A C24A C11A 110.91(19)
C27C C24A C11A 110.2(2)
C26C C24A C26A 32.0(2)
C25A C24A C26A 113.5(3)
C27C C24A C26A 138.5(3)
C11A C24A C26A 108.2(2)
C26C C24A C27A 75.4(3)
C25A C24A C27A 107.4(2)
C27C C24A C27A 45.4(2)
C11A C24A C27A 111.98(15)
C26A C24A C27A 104.8(2)
C26C C24A C25C 106.6(3)
C27C C24A C25C 102.7(3)
C11A C24A C25C 111.06(17)
C24A C25A H25A 109.5
C24A C25A H25B 109.5
C24A C25A H25C 109.5
C24A C26A H26A 109.5
C24A C26A H26B 109.5
C24A C26A H26C 109.5
C24A C27A H27A 109.5
C24A C27A H27B 109.5
C24A C27A H27C 109.5
C24A C25C H25D 109.5
C24A C25C H25E 109.5
H25D C25C H25E 109.5
C24A C25C H25F 109.5
H25D C25C H25F 109.5
H25E C25C H25F 109.5
C24A C26C H26D 109.5
C24A C26C H26E 109.5
H26D C26C H26E 109.5
C24A C26C H26F 109.5
H26D C26C H26F 109.5
H26E C26C H26F 109.5
C24A C27C H27D 109.5
C24A C27C H27E 109.5
H27D C27C H27E 109.5
C24A C27C H27F 109.5
H27D C27C H27F 109.5
H27E C27C H27F 109.5
O29A C28A O30A 122.73(13)
O29A C28A C21A 127.31(14)
O30A C28A C21A 109.90(12)
C28A O30A C31A 115.20(14)
O30A C31A H31A 109.5
O30A C31A H31B 109.5
H31A C31A H31B 109.5
O30A C31A H31C 109.5
H31A C31A H31C 109.5
H31B C31A H31C 109.5
O33A C32A O34A 123.73(14)
O33A C32A C22A 124.62(14)
O34A C32A C22A 111.65(13)
C32A O34A C35A 115.07(13)
O34A C35A H35A 109.5
O34A C35A H35B 109.5
H35A C35A H35B 109.5
O34A C35A H35C 109.5
H35A C35A H35C 109.5
H35B C35A H35C 109.5
C20B N1B C2B 111.57(11)
C20B N1B C23B 124.52(12)
C2B N1B C23B 123.90(12)
C22B C2B N1B 106.35(13)
C22B C2B C3B 135.02(14)
N1B C2B C3B 118.53(12)
C4B C3B C8B 118.62(14)
C4B C3B C2B 121.98(13)
C8B C3B C2B 119.35(13)
C5B C4B C3B 120.89(15)
C5B C4B H4B 119.6
C3B C4B H4B 119.6
C4B C5B C6B 120.53(15)
C4B C5B H5B 119.7
C6B C5B H5B 119.7
C7B C6B C5B 119.77(15)
C7B C6B H6B 120.1
C5B C6B H6B 120.1
C6B C7B C8B 121.25(15)
C6B C7B H7B 119.4
C8B C7B H7B 119.4
C7B C8B C3B 118.94(13)
C7B C8B C9B 121.40(13)
C3B C8B C9B 119.61(13)
C10B C9B C23B 117.35(12)
C10B C9B C8B 123.08(13)
C23B C9B C8B 119.56(12)
C11B C10B C9B 122.73(13)
C11B C10B H10B 118.6
C9B C10B H10B 118.6
C12B C11B C10B 117.82(13)
C12B C11B C24B 122.03(13)
C10B C11B C24B 120.05(13)
C11B C12B C13B 122.39(13)
C11B C12B H12B 118.8
C13B C12B H12B 118.8
C23B C13B C12B 117.49(12)
C23B C13B C14B 119.39(12)
C12B C13B C14B 123.09(13)
C15B C14B C19B 118.64(13)
C15B C14B C13B 121.35(13)
C19B C14B C13B 120.00(13)
C16B C15B C14B 121.43(15)
C16B C15B H15B 119.3
C14B C15B H15B 119.3
C15B C16B C17B 119.90(15)
C15B C16B H16B 120.1
C17B C16B H16B 120.1
C18B C17B C16B 120.39(14)
C18B C17B H17B 119.8
C16B C17B H17B 119.8
C17B C18B C19B 120.68(15)
C17B C18B H18B 119.7
C19B C18B H18B 119.7
C18B C19B C14B 118.95(14)
C18B C19B C20B 121.96(13)
C14B C19B C20B 119.10(12)
N1B C20B C21B 105.78(12)
N1B C20B C19B 118.01(12)
C21B C20B C19B 136.10(13)
C20B C21B C22B 108.00(13)
C20B C21B C28B 130.33(15)
C22B C21B C28B 121.65(14)
C2B C22B C21B 108.30(13)
C2B C22B C32B 126.60(15)
C21B C22B C32B 125.08(14)
N1B C23B C13B 118.88(12)
N1B C23B C9B 118.91(12)
C13B C23B C9B 122.20(12)
C27B C24B C11B 111.69(12)
C27B C24B C26B 108.62(14)
C11B C24B C26B 111.57(13)
C27B C24B C25B 108.80(14)
C11B C24B C25B 107.68(12)
C26B C24B C25B 108.40(13)
C24B C25B H25G 109.5
C24B C25B H25H 109.5
H25G C25B H25H 109.5
C24B C25B H25I 109.5
H25G C25B H25I 109.5
H25H C25B H25I 109.5
C24B C26B H26G 109.5
C24B C26B H26H 109.5
H26G C26B H26H 109.5
C24B C26B H26I 109.5
H26G C26B H26I 109.5
H26H C26B H26I 109.5
C24B C27B H27G 109.5
C24B C27B H27H 109.5
H27G C27B H27H 109.5
C24B C27B H27I 109.5
H27G C27B H27I 109.5
H27H C27B H27I 109.5
O29B C28B O30B 122.94(15)
O29B C28B C21B 126.89(15)
O30B C28B C21B 110.13(14)
C28B O30B C31B 116.08(15)
O30B C31B H31D 109.5
O30B C31B H31E 109.5
H31D C31B H31E 109.5
O30B C31B H31F 109.5
H31D C31B H31F 109.5
H31E C31B H31F 109.5
O33B C32B O34B 123.31(14)
O33B C32B C22B 124.64(14)
O34B C32B C22B 112.04(13)
C32B O34B C35B 114.62(13)
O34B C35B H35D 109.5
O34B C35B H35E 109.5
H35D C35B H35E 109.5
O34B C35B H35F 109.5
H35D C35B H35F 109.5
H35E C35B H35F 109.5

loop_
_geom_bond_atom_site_label_1
_geom_bond_atom_site_label_2
_geom_bond_distance
N1A C2A 1.3823(18)
N1A C20A 1.3847(17)
N1A C23A 1.3935(17)
C2A C22A 1.3828(19)
C2A C3A 1.4495(19)
C3A C4A 1.402(2)
C3A C8A 1.416(2)
C4A C5A 1.375(2)
C4A H4A 0.9500
C5A C6A 1.389(2)
C5A H5A 0.9500
C6A C7A 1.372(2)
C6A H6A 0.9500
C7A C8A 1.406(2)
C7A H7A 0.9500
C8A C9A 1.465(2)
C9A C10A 1.394(2)
C9A C23A 1.4074(19)
C10A C11A 1.394(2)
C10A H10A 0.9500
C11A C12A 1.389(2)
C11A C24A 1.537(2)
C12A C13A 1.4020(19)
C12A H12A 0.9500
C13A C23A 1.396(2)
C13A C14A 1.4694(19)
C14A C15A 1.404(2)
C14A C19A 1.4156(19)
C15A C16A 1.378(2)
C15A H15A 0.9500
C16A C17A 1.391(2)
C16A H16A 0.9500
C17A C18A 1.374(2)
C17A H17A 0.9500
C18A C19A 1.4100(19)
C18A H18A 0.9500
C19A C20A 1.4458(19)
C20A C21A 1.4029(19)
C21A C22A 1.417(2)
C21A C28A 1.4724(19)
C22A C32A 1.489(2)
C24A C26C 1.432(5)
C24A C25A 1.449(4)
C24A C27C 1.511(5)
C24A C26A 1.557(5)
C24A C27A 1.601(3)
C24A C25C 1.622(4)
C25A H25A 0.9800
C25A H25B 0.9800
C25A H25C 0.9800
C26A H26A 0.9800
C26A H26B 0.9800
C26A H26C 0.9800
C27A H27A 0.9800
C27A H27B 0.9800
C27A H27C 0.9800
C25C H25D 0.9800
C25C H25E 0.9800
C25C H25F 0.9800
C26C H26D 0.9800
C26C H26E 0.9800
C26C H26F 0.9800
C27C H27D 0.9800
C27C H27E 0.9800
C27C H27F 0.9800
C28A O29A 1.2032(18)
C28A O30A 1.3402(18)
O30A C31A 1.454(2)
C31A H31A 0.9800
C31A H31B 0.9800
C31A H31C 0.9800
C32A O33A 1.1934(19)
C32A O34A 1.3357(18)
O34A C35A 1.446(2)
C35A H35A 0.9800
C35A H35B 0.9800
C35A H35C 0.9800
N1B C20B 1.3851(18)
N1B C2B 1.3880(17)
N1B C23B 1.3933(17)
C2B C22B 1.385(2)
C2B C3B 1.448(2)
C3B C4B 1.406(2)
C3B C8B 1.412(2)
C4B C5B 1.371(2)
C4B H4B 0.9500
C5B C6B 1.384(2)
C5B H5B 0.9500
C6B C7B 1.375(2)
C6B H6B 0.9500
C7B C8B 1.399(2)
C7B H7B 0.9500
C8B C9B 1.4686(19)
C9B C10B 1.3948(19)
C9B C23B 1.4043(19)
C10B C11B 1.392(2)
C10B H10B 0.9500
C11B C12B 1.390(2)
C11B C24B 1.5340(19)
C12B C13B 1.4026(19)
C12B H12B 0.9500
C13B C23B 1.3991(19)
C13B C14B 1.4639(19)
C14B C15B 1.402(2)
C14B C19B 1.418(2)
C15B C16B 1.374(2)
C15B H15B 0.9500
C16B C17B 1.390(2)
C16B H16B 0.9500
C17B C18B 1.377(2)
C17B H17B 0.9500
C18B C19B 1.408(2)
C18B H18B 0.9500
C19B C20B 1.450(2)
C20B C21B 1.402(2)
C21B C22B 1.425(2)
C21B C28B 1.469(2)
C22B C32B 1.482(2)
C24B C27B 1.529(2)
C24B C26B 1.534(2)
C24B C25B 1.538(2)
C25B H25G 0.9800
C25B H25H 0.9800
C25B H25I 0.9800
C26B H26G 0.9800
C26B H26H 0.9800
C26B H26I 0.9800
C27B H27G 0.9800
C27B H27H 0.9800
C27B H27I 0.9800
C28B O29B 1.208(2)
C28B O30B 1.349(2)
O30B C31B 1.450(2)
C31B H31D 0.9800
C31B H31E 0.9800
C31B H31F 0.9800
C32B O33B 1.2048(19)
C32B O34B 1.3378(18)
O34B C35B 1.4527(19)
C35B H35D 0.9800
C35B H35E 0.9800
C35B H35F 0.9800

loop_
_geom_torsion_atom_site_label_1
_geom_torsion_atom_site_label_2
_geom_torsion_atom_site_label_3
_geom_torsion_atom_site_label_4
_geom_torsion
C20A N1A C2A C22A -0.81(15)
C23A N1A C2A C22A 178.29(12)
C20A N1A C2A C3A 175.16(12)
C23A N1A C2A C3A -5.74(19)
N1A C2A C3A C4A -175.47(13)
C22A C2A C3A C4A -0.9(3)
N1A C2A C3A C8A 1.92(19)
C22A C2A C3A C8A 176.52(15)
C8A C3A C4A C5A -0.4(2)
C2A C3A C4A C5A 176.94(14)
C3A C4A C5A C6A -0.4(3)
C4A C5A C6A C7A 0.5(3)
C5A C6A C7A C8A 0.3(2)
C6A C7A C8A C3A -1.1(2)
C6A C7A C8A C9A -179.72(14)
C4A C3A C8A C7A 1.2(2)
C2A C3A C8A C7A -176.30(13)
C4A C3A C8A C9A 179.81(13)
C2A C3A C8A C9A 2.4(2)
C7A C8A C9A C10A -3.9(2)
C3A C8A C9A C10A 177.51(13)
C7A C8A C9A C23A 175.41(13)
C3A C8A C9A C23A -3.2(2)
C23A C9A C10A C11A -1.5(2)
C8A C9A C10A C11A 177.87(13)
C9A C10A C11A C12A 2.0(2)
C9A C10A C11A C24A -175.72(13)
C10A C11A C12A C13A -0.5(2)
C24A C11A C12A C13A 177.13(13)
C11A C12A C13A C23A -1.3(2)
C11A C12A C13A C14A 179.43(13)
C23A C13A C14A C15A 174.31(13)
C12A C13A C14A C15A -6.5(2)
C23A C13A C14A C19A -5.97(19)
C12A C13A C14A C19A 173.27(13)
C19A C14A C15A C16A -2.4(2)
C13A C14A C15A C16A 177.30(13)
C14A C15A C16A C17A 0.0(2)
C15A C16A C17A C18A 1.7(2)
C16A C17A C18A C19A -0.9(2)
C17A C18A C19A C14A -1.5(2)
C17A C18A C19A C20A 176.34(13)
C15A C14A C19A C18A 3.13(19)
C13A C14A C19A C18A -176.60(12)
C15A C14A C19A C20A -174.82(12)
C13A C14A C19A C20A 5.44(19)
C2A N1A C20A C21A 0.08(15)
C23A N1A C20A C21A -179.01(12)
C2A N1A C20A C19A 175.15(11)
C23A N1A C20A C19A -3.94(19)
C18A C19A C20A N1A -178.58(12)
C14A C19A C20A N1A -0.70(18)
C18A C19A C20A C21A -5.4(2)
C14A C19A C20A C21A 172.45(15)
N1A C20A C21A C22A 0.67(15)
C19A C20A C21A C22A -173.05(15)
N1A C20A C21A C28A -176.19(14)
C19A C20A C21A C28A 10.1(3)
N1A C2A C22A C21A 1.21(15)
C3A C2A C22A C21A -173.88(15)
N1A C2A C22A C32A 175.93(13)
C3A C2A C22A C32A 0.8(3)
C20A C21A C22A C2A -1.19(16)
C28A C21A C22A C2A 175.97(13)
C20A C21A C22A C32A -176.20(13)
C28A C21A C22A C32A 1.0(2)
C2A N1A C23A C13A -175.52(12)
C20A N1A C23A C13A 3.46(19)
C2A N1A C23A C9A 4.90(19)
C20A N1A C23A C9A -176.12(12)
C12A C13A C23A N1A -177.69(12)
C14A C13A C23A N1A 1.59(18)
C12A C13A C23A C9A 1.9(2)
C14A C13A C23A C9A -178.85(12)
C10A C9A C23A N1A 179.03(12)
C8A C9A C23A N1A -0.32(19)
C10A C9A C23A C13A -0.5(2)
C8A C9A C23A C13A -179.88(12)
C12A C11A C24A C26C -82.5(3)
C10A C11A C24A C26C 95.1(3)
C12A C11A C24A C25A 118.7(3)
C10A C11A C24A C25A -63.7(3)
C12A C11A C24A C27C 47.6(3)
C10A C11A C24A C27C -134.8(3)
C12A C11A C24A C26A -116.3(2)
C10A C11A C24A C26A 61.4(2)
C12A C11A C24A C27A -1.3(2)
C10A C11A C24A C27A 176.34(18)
C12A C11A C24A C25C 160.7(2)
C10A C11A C24A C25C -21.7(3)
C20A C21A C28A O29A 32.7(3)
C22A C21A C28A O29A -143.78(16)
C20A C21A C28A O30A -149.86(15)
C22A C21A C28A O30A 33.7(2)
O29A C28A O30A C31A 10.6(3)
C21A C28A O30A C31A -167.01(16)
C2A C22A C32A O33A -104.3(2)
C21A C22A C32A O33A 69.7(2)
C2A C22A C32A O34A 75.70(19)
C21A C22A C32A O34A -110.30(16)
O33A C32A O34A C35A -4.9(2)
C22A C32A O34A C35A 175.04(14)
C20B N1B C2B C22B 0.23(15)
C23B N1B C2B C22B 179.85(12)
C20B N1B C2B C3B 177.00(12)
C23B N1B C2B C3B -3.38(19)
C22B C2B C3B C4B 1.3(3)
N1B C2B C3B C4B -174.28(13)
C22B C2B C3B C8B 178.96(15)
N1B C2B C3B C8B 3.36(19)
C8B C3B C4B C5B -0.3(2)
C2B C3B C4B C5B 177.34(14)
C3B C4B C5B C6B 0.5(2)
C4B C5B C6B C7B -0.1(2)
C5B C6B C7B C8B -0.4(2)
C6B C7B C8B C3B 0.6(2)
C6B C7B C8B C9B -176.77(14)
C4B C3B C8B C7B -0.2(2)
C2B C3B C8B C7B -177.90(13)
C4B C3B C8B C9B 177.20(13)
C2B C3B C8B C9B -0.52(19)
C7B C8B C9B C10B -4.3(2)
C3B C8B C9B C10B 178.44(13)
C7B C8B C9B C23B 174.82(13)
C3B C8B C9B C23B -2.49(19)
C23B C9B C10B C11B -1.2(2)
C8B C9B C10B C11B 177.86(13)
C9B C10B C11B C12B 0.8(2)
C9B C10B C11B C24B 177.42(13)
C10B C11B C12B C13B 0.3(2)
C24B C11B C12B C13B -176.32(13)
C11B C12B C13B C23B -0.8(2)
C11B C12B C13B C14B 177.24(13)
C23B C13B C14B C15B 178.05(13)
C12B C13B C14B C15B 0.1(2)
C23B C13B C14B C19B -0.66(19)
C12B C13B C14B C19B -178.63(13)
C19B C14B C15B C16B 0.3(2)
C13B C14B C15B C16B -178.41(13)
C14B C15B C16B C17B 0.3(2)
C15B C16B C17B C18B -0.5(2)
C16B C17B C18B C19B 0.0(2)
C17B C18B C19B C14B 0.6(2)
C17B C18B C19B C20B -179.64(13)
C15B C14B C19B C18B -0.79(19)
C13B C14B C19B C18B 177.96(12)
C15B C14B C19B C20B 179.48(12)
C13B C14B C19B C20B -1.77(18)
C2B N1B C20B C21B -0.46(15)
C23B N1B C20B C21B 179.93(12)
C2B N1B C20B C19B 176.25(11)
C23B N1B C20B C19B -3.37(19)
C18B C19B C20B N1B -176.04(12)
C14B C19B C20B N1B 3.69(18)
C18B C19B C20B C21B -0.6(2)
C14B C19B C20B C21B 179.11(14)
N1B C20B C21B C22B 0.49(15)
C19B C20B C21B C22B -175.31(15)
N1B C20B C21B C28B -177.74(14)
C19B C20B C21B C28B 6.5(3)
N1B C2B C22B C21B 0.09(15)
C3B C2B C22B C21B -175.89(15)
N1B C2B C22B C32B 178.59(13)
C3B C2B C22B C32B 2.6(3)
C20B C21B C22B C2B -0.37(16)
C28B C21B C22B C2B 178.05(13)
C20B C21B C22B C32B -178.90(13)
C28B C21B C22B C32B -0.5(2)
C20B N1B C23B C13B 0.93(19)
C2B N1B C23B C13B -178.64(12)
C20B N1B C23B C9B 179.93(12)
C2B N1B C23B C9B 0.36(19)
C12B C13B C23B N1B 179.23(12)
C14B C13B C23B N1B 1.15(18)
C12B C13B C23B C9B 0.26(19)
C14B C13B C23B C9B -177.82(12)
C10B C9B C23B N1B -178.27(12)
C8B C9B C23B N1B 2.61(19)
C10B C9B C23B C13B 0.69(19)
C8B C9B C23B C13B -178.43(12)
C12B C11B C24B C27B -16.3(2)
C10B C11B C24B C27B 167.17(14)
C12B C11B C24B C26B -138.10(15)
C10B C11B C24B C26B 45.39(19)
C12B C11B C24B C25B 103.07(16)
C10B C11B C24B C25B -73.44(17)
C20B C21B C28B O29B 38.2(3)
C22B C21B C28B O29B -139.80(17)
C20B C21B C28B O30B -144.11(15)
C22B C21B C28B O30B 37.86(19)
O29B C28B O30B C31B 21.2(2)
C21B C28B O30B C31B -156.59(14)
C2B C22B C32B O33B 54.7(2)
C21B C22B C32B O33B -126.99(18)
C2B C22B C32B O34B -124.04(16)
C21B C22B C32B O34B 54.2(2)
O33B C32B O34B C35B 3.1(2)
C22B C32B O34B C35B -178.05(14)
